data_7008304
loop_
_publ_author_name
'Barreiro, Elena'
'Casas, Jos\'e S'
'Couce, Maria D.'
'S\'anchez, Agust\'in'
'Sordo, Jos\'e'
'Varela, Jos\'e M'
'V\'azquez-L\'opez, Ezequiel M'

_publ_section_title
;
 New structural features in triphenylphosphinesilver(I)
 sulfanylcarboxylates.
;
_journal_issue 9
_journal_name_full 'Dalton transactions (Cambridge, England : 2003)'
_journal_page_first 1707
_journal_page_last 1715
_journal_paper_doi 10.1039/b501309g
_journal_year 2005
_chemical_formula_sum 'C46 H38 Ag2 O3 P2 S'
_chemical_formula_weight 948.50
_chemical_name_systematic
;
?
;
_space_group_IT_number 14
_symmetry_cell_setting monoclinic
_symmetry_space_group_name_Hall '-P 2ybc'
_symmetry_space_group_name_H-M 'P 1 21/c 1'
_atom_sites_solution_hydrogens geom
_atom_sites_solution_primary direct
_atom_sites_solution_secondary difmap
_audit_creation_method SHELXL-97
_cell_angle_alpha 90.00
_cell_angle_beta 107.1740(10)
_cell_angle_gamma 90.00
_cell_formula_units_Z 4
_cell_length_a 13.4962(9)
_cell_length_b 17.1129(11)
_cell_length_c 18.6400(11)
_cell_measurement_temperature 293(2)
_cell_volume 4113.1(5)
_computing_cell_refinement 'Bruker SMART'
_computing_data_collection 'Bruker SMART'
_computing_data_reduction 'Bruker SHELXTL'
_computing_molecular_graphics 'Bruker SHELXTL'
_computing_publication_material 'Bruker SHELXTL'
_computing_structure_refinement 'SHELXL-97 (Sheldrick, 1997)'
_computing_structure_solution 'SHELXS-97 (Sheldrick, 1990)'
_diffrn_ambient_temperature 293(2)
_diffrn_measured_fraction_theta_full 0.919
_diffrn_measured_fraction_theta_max 0.919
_diffrn_measurement_device_type 'CCD area detector'
_diffrn_measurement_method 'phi and omega scans'
_diffrn_radiation_monochromator graphite
_diffrn_radiation_source 'fine-focus sealed tube'
_diffrn_radiation_type MoK\a
_diffrn_radiation_wavelength 0.71073
_diffrn_reflns_av_R_equivalents 0.0737
_diffrn_reflns_av_sigmaI/netI 0.2206
_diffrn_reflns_limit_h_max 15
_diffrn_reflns_limit_h_min -17
_diffrn_reflns_limit_k_max 22
_diffrn_reflns_limit_k_min -22
_diffrn_reflns_limit_l_max 22
_diffrn_reflns_limit_l_min -24
_diffrn_reflns_number 22070
_diffrn_reflns_theta_full 28.01
_diffrn_reflns_theta_max 28.01
_diffrn_reflns_theta_min 1.58
_exptl_absorpt_coefficient_mu 1.121
_exptl_absorpt_correction_T_max 1.000000
_exptl_absorpt_correction_T_min 0.761479
_exptl_absorpt_correction_type multi-scan
_exptl_crystal_colour colourless
_exptl_crystal_density_diffrn 1.532
_exptl_crystal_density_method 'not measured'
_exptl_crystal_description irregular
_exptl_crystal_F_000 1912
_exptl_crystal_size_max .21
_exptl_crystal_size_mid .20
_exptl_crystal_size_min .19
_refine_diff_density_max 0.332
_refine_diff_density_min -0.370
_refine_diff_density_rms 0.082
_refine_ls_extinction_method none
_refine_ls_goodness_of_fit_ref 0.690
_refine_ls_hydrogen_treatment mixed
_refine_ls_matrix_type full
_refine_ls_number_parameters 487
_refine_ls_number_reflns 9136
_refine_ls_number_restraints 0
_refine_ls_restrained_S_all 0.690
_refine_ls_R_factor_all 0.1714
_refine_ls_R_factor_gt 0.0414
_refine_ls_shift/su_max 0.000
_refine_ls_shift/su_mean 0.000
_refine_ls_structure_factor_coef Fsqd
_refine_ls_weighting_details 'calc w=1/[\s^2^(Fo^2^)+(0.0319P)^2^+0.0000P] where P=(Fo^2^+2Fc^2^)/3'
_refine_ls_weighting_scheme calc
_refine_ls_wR_factor_gt 0.0767
_refine_ls_wR_factor_ref 0.0993
_reflns_number_gt 3340
_reflns_number_total 9136
_reflns_threshold_expression >2sigma(I)
_cod_data_source_file b501309g.txt
_cod_data_source_block 3
_cod_depositor_comments
;
The following automatic conversions were performed:
'_symmetry_cell_setting' value 'Monoclinic' changed to 'monoclinic'
according to '/home/saulius/struct/CIF-dictionaries/cif_core.dic'
dictionary named 'cif_core.dic' version 2.4.1 from 2010-06-29.

Automatic conversion script
Id: cif_fix_enum 1527 2010-12-29 10:47:43Z saulius 
;
_cod_original_sg_symbol_H-M P2(1)/c
_cod_database_code 7008304

loop_
_symmetry_equiv_pos_as_xyz
'x, y, z'
'-x, y+1/2, -z+1/2'
'-x, -y, -z'
'x, -y-1/2, z-1/2'

loop_
_atom_site_label
_atom_site_type_symbol
_atom_site_fract_x
_atom_site_fract_y
_atom_site_fract_z
_atom_site_U_iso_or_equiv
_atom_site_adp_type
_atom_site_occupancy
_atom_site_symmetry_multiplicity
_atom_site_calc_flag
_atom_site_refinement_flags
_atom_site_disorder_assembly
_atom_site_disorder_group
Ag1 Ag 0.18155(4) 0.53518(3) 0.11217(3) 0.04627(15) Uani 1 1 d . . .
Ag2 Ag 0.18773(4) 0.46108(3) -0.04710(3) 0.04714(16) Uani 1 1 d . . .
S S 0.19346(13) 0.39919(9) 0.07314(9) 0.0385(4) Uani 1 1 d . . .
O1 O 0.0071(3) 0.4952(2) 0.0832(2) 0.0370(10) Uani 1 1 d . . .
O2 O -0.1144(3) 0.4080(2) 0.0312(2) 0.0423(11) Uani 1 1 d . . .
O3 O -0.0326(5) 0.1581(2) 0.0615(3) 0.0715(16) Uani 1 1 d . . .
C1 C -0.0210(5) 0.4291(4) 0.0548(3) 0.0341(16) Uani 1 1 d . . .
C2 C 0.0618(5) 0.3701(3) 0.0480(3) 0.0330(15) Uani 1 1 d . . .
C3 C 0.0296(5) 0.2978(3) 0.0279(3) 0.0398(17) Uani 1 1 d . . .
H3 H -0.0416 0.2901 0.0162 0.048 Uiso 1 1 calc R . .
C4 C 0.0901(5) 0.2282(4) 0.0213(3) 0.0437(17) Uani 1 1 d . . .
C5 C 0.0565(6) 0.1555(4) 0.0419(4) 0.0501(19) Uani 1 1 d . . .
C6 C 0.1141(7) 0.0879(4) 0.0411(4) 0.066(2) Uani 1 1 d . . .
H6 H 0.0934 0.0406 0.0565 0.079 Uiso 1 1 calc R . .
C7 C 0.2010(7) 0.0914(5) 0.0178(5) 0.079(3) Uani 1 1 d . . .
H7 H 0.2393 0.0462 0.0181 0.095 Uiso 1 1 calc R . .
C8 C 0.2329(6) 0.1596(4) -0.0060(4) 0.071(2) Uani 1 1 d . . .
H8 H 0.2902 0.1607 -0.0239 0.086 Uiso 1 1 calc R . .
C9 C 0.1778(6) 0.2273(4) -0.0026(4) 0.057(2) Uani 1 1 d . . .
H9 H 0.2009 0.2742 -0.0172 0.068 Uiso 1 1 calc R . .
C10 C -0.0676(7) 0.0933(4) 0.0899(4) 0.093(3) Uani 1 1 d . . .
H10A H -0.0785 0.0515 0.0541 0.139 Uiso 1 1 calc R . .
H10B H -0.1318 0.1054 0.0998 0.139 Uiso 1 1 calc R . .
H10C H -0.0171 0.0777 0.1357 0.139 Uiso 1 1 calc R . .
P1 P 0.25155(14) 0.64407(9) 0.18729(9) 0.0410(4) Uani 1 1 d . . .
C111 C 0.3673(5) 0.5319(4) -0.1343(3) 0.0447(16) Uani 1 1 d . . .
C112 C 0.4507(6) 0.5173(4) -0.1614(4) 0.068(2) Uani 1 1 d . . .
H112 H 0.4513 0.4724 -0.1893 0.082 Uiso 1 1 calc R . .
C113 C 0.5327(6) 0.5687(6) -0.1472(5) 0.084(3) Uani 1 1 d . . .
H113 H 0.5883 0.5580 -0.1656 0.100 Uiso 1 1 calc R . .
C114 C 0.5335(7) 0.6345(5) -0.1070(5) 0.089(3) Uani 1 1 d . . .
H114 H 0.5897 0.6685 -0.0976 0.107 Uiso 1 1 calc R . .
C115 C 0.4529(7) 0.6513(5) -0.0802(5) 0.087(3) Uani 1 1 d . . .
H115 H 0.4522 0.6973 -0.0538 0.105 Uiso 1 1 calc R . .
C116 C 0.3719(6) 0.5991(4) -0.0928(4) 0.066(2) Uani 1 1 d . . .
H116 H 0.3182 0.6097 -0.0724 0.079 Uiso 1 1 calc R . .
C121 C 0.1627(5) 0.5189(3) -0.2323(3) 0.0402(16) Uani 1 1 d . . .
C122 C 0.0600(5) 0.5223(4) -0.2350(3) 0.0456(18) Uani 1 1 d . . .
H122 H 0.0373 0.4965 -0.1988 0.055 Uiso 1 1 calc R . .
C123 C -0.0110(6) 0.5645(4) -0.2919(4) 0.059(2) Uani 1 1 d . . .
H123 H -0.0802 0.5675 -0.2931 0.070 Uiso 1 1 calc R . .
C124 C 0.0227(7) 0.6015(4) -0.3461(4) 0.061(2) Uani 1 1 d . . .
H124 H -0.0242 0.6295 -0.3840 0.073 Uiso 1 1 calc R . .
C125 C 0.1253(6) 0.5973(4) -0.3445(4) 0.055(2) Uani 1 1 d . . .
H125 H 0.1479 0.6220 -0.3812 0.067 Uiso 1 1 calc R . .
C126 C 0.1939(5) 0.5562(4) -0.2879(3) 0.0520(19) Uani 1 1 d . . .
H126 H 0.2631 0.5533 -0.2870 0.062 Uiso 1 1 calc R . .
C131 C 0.2884(5) 0.3798(4) -0.1861(4) 0.0409(17) Uani 1 1 d . . .
C132 C 0.3491(6) 0.3291(5) -0.1334(4) 0.072(2) Uani 1 1 d . . .
H132 H 0.3724 0.3446 -0.0834 0.087 Uiso 1 1 calc R . .
C133 C 0.3757(7) 0.2567(5) -0.1529(5) 0.092(3) Uani 1 1 d . . .
H133 H 0.4188 0.2246 -0.1166 0.111 Uiso 1 1 calc R . .
C134 C 0.3394(7) 0.2317(5) -0.2249(5) 0.079(3) Uani 1 1 d . . .
H134 H 0.3560 0.1820 -0.2381 0.095 Uiso 1 1 calc R . .
C135 C 0.2781(6) 0.2803(5) -0.2780(4) 0.071(2) Uani 1 1 d . . .
H135 H 0.2521 0.2632 -0.3274 0.085 Uiso 1 1 calc R . .
C136 C 0.2541(5) 0.3557(4) -0.2585(4) 0.058(2) Uani 1 1 d . . .
H136 H 0.2147 0.3891 -0.2953 0.070 Uiso 1 1 calc R . .
P2 P 0.25264(13) 0.47154(11) -0.15243(9) 0.0425(4) Uani 1 1 d . . .
C211 C 0.3039(5) 0.7243(4) 0.1445(4) 0.0402(16) Uani 1 1 d . . .
C212 C 0.2833(5) 0.7234(4) 0.0674(4) 0.058(2) Uani 1 1 d . . .
H212 H 0.2483 0.6811 0.0401 0.070 Uiso 1 1 calc R . .
C213 C 0.3142(6) 0.7848(5) 0.0299(4) 0.073(2) Uani 1 1 d . . .
H213 H 0.2993 0.7841 -0.0221 0.087 Uiso 1 1 calc R . .
C214 C 0.3663(6) 0.8459(4) 0.0706(5) 0.070(2) Uani 1 1 d . . .
H214 H 0.3875 0.8871 0.0460 0.084 Uiso 1 1 calc R . .
C215 C 0.3881(6) 0.8478(4) 0.1465(4) 0.060(2) Uani 1 1 d . . .
H215 H 0.4238 0.8900 0.1736 0.073 Uiso 1 1 calc R . .
C216 C 0.3571(5) 0.7873(4) 0.1830(4) 0.0523(19) Uani 1 1 d . . .
H216 H 0.3724 0.7889 0.2350 0.063 Uiso 1 1 calc R . .
C221 C 0.3536(5) 0.6143(4) 0.2707(3) 0.0432(17) Uani 1 1 d . . .
C222 C 0.4567(6) 0.6333(4) 0.2871(4) 0.063(2) Uani 1 1 d . . .
H222 H 0.4787 0.6656 0.2546 0.075 Uiso 1 1 calc R . .
C223 C 0.5280(6) 0.6051(5) 0.3509(5) 0.087(3) Uani 1 1 d . . .
H223 H 0.5971 0.6200 0.3619 0.104 Uiso 1 1 calc R . .
C224 C 0.4987(8) 0.5562(5) 0.3976(5) 0.092(3) Uani 1 1 d . . .
H224 H 0.5476 0.5371 0.4403 0.110 Uiso 1 1 calc R . .
C225 C 0.3974(8) 0.5347(6) 0.3821(5) 0.099(3) Uani 1 1 d . . .
H225 H 0.3769 0.5008 0.4140 0.118 Uiso 1 1 calc R . .
C226 C 0.3263(6) 0.5631(4) 0.3197(4) 0.071(2) Uani 1 1 d . . .
H226 H 0.2574 0.5478 0.3095 0.086 Uiso 1 1 calc R . .
C231 C 0.1570(5) 0.6902(3) 0.2258(3) 0.0388(16) Uani 1 1 d . . .
C232 C 0.0530(6) 0.6787(4) 0.1891(4) 0.054(2) Uani 1 1 d . . .
H232 H 0.0328 0.6485 0.1457 0.065 Uiso 1 1 calc R . .
C233 C -0.0210(6) 0.7125(4) 0.2173(4) 0.061(2) Uani 1 1 d . . .
H233 H -0.0910 0.7051 0.1925 0.073 Uiso 1 1 calc R . .
C234 C 0.0077(7) 0.7561(4) 0.2808(4) 0.062(2) Uani 1 1 d . . .
H234 H -0.0430 0.7770 0.2998 0.075 Uiso 1 1 calc R . .
C235 C 0.1113(7) 0.7701(4) 0.3177(4) 0.057(2) Uani 1 1 d . . .
H235 H 0.1306 0.8015 0.3603 0.068 Uiso 1 1 calc R . .
C236 C 0.1848(5) 0.7366(3) 0.2901(3) 0.0479(18) Uani 1 1 d . . .
H236 H 0.2546 0.7451 0.3147 0.057 Uiso 1 1 calc R . .

loop_
_atom_site_aniso_label
_atom_site_aniso_U_11
_atom_site_aniso_U_22
_atom_site_aniso_U_33
_atom_site_aniso_U_23
_atom_site_aniso_U_13
_atom_site_aniso_U_12
Ag1 0.0494(4) 0.0413(3) 0.0470(3) -0.0104(3) 0.0125(3) -0.0080(3)
Ag2 0.0493(4) 0.0514(3) 0.0461(3) 0.0028(3) 0.0224(3) 0.0051(3)
S 0.0345(10) 0.0349(9) 0.0438(10) 0.0006(8) 0.0079(8) 0.0000(8)
O1 0.040(3) 0.033(2) 0.040(2) -0.010(2) 0.013(2) -0.003(2)
O2 0.032(3) 0.040(3) 0.054(3) -0.005(2) 0.011(2) -0.003(2)
O3 0.119(5) 0.035(3) 0.073(4) 0.006(3) 0.048(4) -0.005(3)
C1 0.039(5) 0.045(4) 0.020(3) 0.010(3) 0.012(3) 0.007(4)
C2 0.038(4) 0.034(4) 0.026(3) 0.007(3) 0.008(3) -0.001(3)
C3 0.042(5) 0.037(4) 0.043(4) 0.009(3) 0.015(4) 0.005(3)
C4 0.046(5) 0.037(4) 0.041(4) -0.006(3) 0.002(4) 0.004(4)
C5 0.062(6) 0.044(5) 0.037(4) -0.007(3) 0.005(4) -0.003(4)
C6 0.092(7) 0.035(4) 0.049(5) -0.003(4) -0.012(5) 0.001(5)
C7 0.060(6) 0.053(6) 0.098(7) -0.018(5) -0.018(5) 0.018(5)
C8 0.057(6) 0.053(5) 0.096(6) -0.035(5) 0.012(5) 0.003(5)
C9 0.055(5) 0.044(4) 0.069(5) -0.018(4) 0.013(4) -0.003(4)
C10 0.141(9) 0.050(5) 0.098(7) -0.001(5) 0.054(6) -0.011(6)
P1 0.0417(12) 0.0395(10) 0.0405(11) -0.0061(8) 0.0101(9) -0.0048(9)
C111 0.039(4) 0.059(4) 0.035(4) 0.002(4) 0.009(3) 0.002(4)
C112 0.051(5) 0.087(6) 0.072(5) -0.009(5) 0.028(4) 0.002(5)
C113 0.036(5) 0.121(8) 0.099(7) -0.012(6) 0.027(5) -0.011(5)
C114 0.047(6) 0.095(8) 0.115(8) -0.014(6) 0.007(6) -0.025(6)
C115 0.055(6) 0.087(7) 0.109(8) -0.034(5) 0.007(6) -0.008(6)
C116 0.054(6) 0.072(6) 0.071(6) -0.014(5) 0.018(4) -0.009(5)
C121 0.046(5) 0.038(4) 0.035(4) 0.002(3) 0.010(3) -0.002(3)
C122 0.051(5) 0.043(4) 0.042(4) 0.002(3) 0.013(4) 0.001(4)
C123 0.048(5) 0.061(5) 0.058(5) -0.008(4) 0.001(4) 0.014(4)
C124 0.090(7) 0.041(4) 0.037(4) -0.002(4) -0.005(4) 0.007(5)
C125 0.071(6) 0.044(4) 0.048(5) 0.004(4) 0.012(4) -0.011(4)
C126 0.053(5) 0.057(5) 0.042(4) 0.007(4) 0.008(4) -0.001(4)
C131 0.036(4) 0.053(4) 0.038(4) 0.007(4) 0.018(3) 0.009(4)
C132 0.082(7) 0.088(6) 0.047(5) -0.005(5) 0.019(5) 0.038(5)
C133 0.114(9) 0.089(7) 0.079(7) 0.016(6) 0.036(6) 0.060(6)
C134 0.090(8) 0.057(5) 0.107(8) -0.001(6) 0.052(7) 0.023(5)
C135 0.065(6) 0.084(6) 0.065(6) -0.024(5) 0.019(5) -0.003(5)
C136 0.062(6) 0.064(5) 0.054(5) 0.003(4) 0.025(4) 0.010(4)
P2 0.0372(10) 0.0522(11) 0.0395(10) 0.0041(9) 0.0138(8) 0.0046(10)
C211 0.040(4) 0.040(4) 0.043(4) -0.005(3) 0.016(4) 0.005(3)
C212 0.056(5) 0.070(5) 0.047(5) -0.011(4) 0.013(4) -0.015(4)
C213 0.088(7) 0.085(6) 0.049(5) 0.013(5) 0.027(5) -0.011(5)
C214 0.074(6) 0.052(5) 0.092(7) 0.007(5) 0.036(6) -0.007(5)
C215 0.066(6) 0.046(5) 0.074(6) -0.013(4) 0.027(5) -0.013(4)
C216 0.060(5) 0.042(4) 0.058(5) -0.004(4) 0.023(4) -0.001(4)
C221 0.050(5) 0.040(4) 0.039(4) -0.008(3) 0.012(4) -0.006(4)
C222 0.054(6) 0.080(6) 0.052(5) 0.008(4) 0.012(4) -0.002(5)
C223 0.054(6) 0.123(8) 0.070(6) 0.017(6) -0.004(5) 0.004(6)
C224 0.080(7) 0.116(8) 0.067(6) 0.036(6) 0.001(6) 0.025(7)
C225 0.099(8) 0.117(8) 0.072(6) 0.050(6) 0.012(6) 0.011(8)
C226 0.058(6) 0.082(6) 0.068(6) 0.018(5) 0.010(5) -0.010(5)
C231 0.044(5) 0.033(4) 0.039(4) 0.002(3) 0.012(4) -0.007(3)
C232 0.062(6) 0.045(4) 0.055(5) -0.004(4) 0.019(4) -0.009(4)
C233 0.042(5) 0.067(5) 0.078(6) 0.016(5) 0.025(5) 0.001(4)
C234 0.084(7) 0.050(5) 0.068(6) 0.006(4) 0.045(5) 0.006(5)
C235 0.078(6) 0.042(4) 0.057(5) 0.000(4) 0.030(5) -0.004(5)
C236 0.046(5) 0.046(4) 0.050(5) -0.007(4) 0.014(4) -0.007(4)

loop_
_atom_type_symbol
_atom_type_description
_atom_type_scat_dispersion_real
_atom_type_scat_dispersion_imag
_atom_type_scat_source
C C 0.0033 0.0016 'International Tables Vol C Tables 4.2.6.8 and 6.1.1.4'
H H 0.0000 0.0000 'International Tables Vol C Tables 4.2.6.8 and 6.1.1.4'
O O 0.0106 0.0060 'International Tables Vol C Tables 4.2.6.8 and 6.1.1.4'
P P 0.1023 0.0942 'International Tables Vol C Tables 4.2.6.8 and 6.1.1.4'
S S 0.1246 0.1234 'International Tables Vol C Tables 4.2.6.8 and 6.1.1.4'
Ag Ag -0.8971 1.1015 'International Tables Vol C Tables 4.2.6.8 and 6.1.1.4'

loop_
_geom_angle_atom_site_label_1
_geom_angle_atom_site_label_2
_geom_angle_atom_site_label_3
_geom_angle
_geom_angle_site_symmetry_1
_geom_angle_site_symmetry_3
_geom_angle_publ_flag
P1 Ag1 O1 124.37(10) . . ?
P1 Ag1 S 151.12(6) . . ?
O1 Ag1 S 78.77(10) . . ?
P1 Ag1 O2 104.98(9) . 3_565 ?
O1 Ag1 O2 81.89(12) . 3_565 ?
S Ag1 O2 94.54(9) . 3_565 ?
P1 Ag1 Ag2 137.52(4) . . ?
O1 Ag1 Ag2 88.31(9) . . ?
S Ag1 Ag2 48.62(4) . . ?
O2 Ag1 Ag2 48.47(8) 3_565 . ?
P1 Ag1 Ag2 110.26(5) . 3_565 ?
O1 Ag1 Ag2 17.67(9) . 3_565 ?
S Ag1 Ag2 95.29(4) . 3_565 ?
O2 Ag1 Ag2 74.16(9) 3_565 3_565 ?
Ag2 Ag1 Ag2 94.566(15) . 3_565 ?
P2 Ag2 S 149.72(6) . . ?
P2 Ag2 O2 106.53(10) . 3_565 ?
S Ag2 O2 100.68(9) . 3_565 ?
P2 Ag2 O1 110.62(9) . 3_565 ?
S Ag2 O1 96.65(9) . 3_565 ?
O2 Ag2 O1 51.21(12) 3_565 3_565 ?
P2 Ag2 Ag1 146.96(5) . . ?
S Ag2 Ag1 48.57(4) . . ?
O2 Ag2 Ag1 54.92(9) 3_565 . ?
O1 Ag2 Ag1 80.14(8) 3_565 . ?
C2 S Ag1 101.3(2) . . ?
C2 S Ag2 96.96(18) . . ?
Ag1 S Ag2 82.81(5) . . ?
C1 O1 Ag1 120.9(4) . . ?
C1 O1 Ag2 89.6(4) . 3_565 ?
Ag1 O1 Ag2 146.51(17) . 3_565 ?
C1 O2 Ag2 95.3(4) . 3_565 ?
C1 O2 Ag1 104.3(3) . 3_565 ?
Ag2 O2 Ag1 76.61(11) 3_565 3_565 ?
C5 O3 C10 120.7(6) . . ?
O1 C1 O2 123.4(6) . . ?
O1 C1 C2 119.2(6) . . ?
O2 C1 C2 117.4(6) . . ?
C3 C2 C1 116.7(6) . . ?
C3 C2 S 123.7(5) . . ?
C1 C2 S 119.4(4) . . ?
C2 C3 C4 129.5(6) . . ?
C9 C4 C5 116.8(6) . . ?
C9 C4 C3 125.8(6) . . ?
C5 C4 C3 117.4(6) . . ?
O3 C5 C6 124.8(7) . . ?
O3 C5 C4 115.1(6) . . ?
C6 C5 C4 120.1(7) . . ?
C7 C6 C5 120.0(7) . . ?
C8 C7 C6 121.6(8) . . ?
C7 C8 C9 118.4(8) . . ?
C4 C9 C8 123.0(7) . . ?
C221 P1 C231 103.1(3) . . ?
C221 P1 C211 106.9(3) . . ?
C231 P1 C211 104.6(3) . . ?
C221 P1 Ag1 110.9(2) . . ?
C231 P1 Ag1 111.9(2) . . ?
C211 P1 Ag1 118.2(2) . . ?
C116 C111 C112 116.6(7) . . ?
C116 C111 P2 118.5(5) . . ?
C112 C111 P2 124.8(6) . . ?
C113 C112 C111 120.6(7) . . ?
C114 C113 C112 120.8(8) . . ?
C113 C114 C115 120.4(8) . . ?
C114 C115 C116 118.9(8) . . ?
C111 C116 C115 122.7(7) . . ?
C122 C121 C126 118.7(6) . . ?
C122 C121 P2 118.3(5) . . ?
C126 C121 P2 122.9(5) . . ?
C121 C122 C123 120.4(6) . . ?
C124 C123 C122 119.5(7) . . ?
C123 C124 C125 120.4(7) . . ?
C124 C125 C126 119.3(7) . . ?
C125 C126 C121 121.7(7) . . ?
C136 C131 C132 118.2(6) . . ?
C136 C131 P2 124.2(5) . . ?
C132 C131 P2 117.5(5) . . ?
C133 C132 C131 121.8(7) . . ?
C134 C133 C132 120.1(8) . . ?
C133 C134 C135 119.3(8) . . ?
C134 C135 C136 120.5(7) . . ?
C131 C136 C135 120.0(7) . . ?
C111 P2 C131 105.1(3) . . ?
C111 P2 C121 103.1(3) . . ?
C131 P2 C121 106.6(3) . . ?
C111 P2 Ag2 113.1(2) . . ?
C131 P2 Ag2 114.9(2) . . ?
C121 P2 Ag2 113.0(2) . . ?
C216 C211 C212 117.8(6) . . ?
C216 C211 P1 124.8(5) . . ?
C212 C211 P1 117.4(5) . . ?
C211 C212 C213 121.1(7) . . ?
C214 C213 C212 118.9(7) . . ?
C215 C214 C213 121.0(7) . . ?
C214 C215 C216 119.7(7) . . ?
C215 C216 C211 121.6(6) . . ?
C222 C221 C226 116.8(7) . . ?
C222 C221 P1 125.8(5) . . ?
C226 C221 P1 117.2(6) . . ?
C221 C222 C223 120.8(7) . . ?
C224 C223 C222 120.8(8) . . ?
C223 C224 C225 119.8(8) . . ?
C226 C225 C224 119.7(8) . . ?
C225 C226 C221 122.0(8) . . ?
C232 C231 C236 118.9(6) . . ?
C232 C231 P1 118.1(5) . . ?
C236 C231 P1 123.0(5) . . ?
C233 C232 C231 119.6(7) . . ?
C234 C233 C232 120.6(7) . . ?
C233 C234 C235 121.0(7) . . ?
C236 C235 C234 118.6(7) . . ?
C235 C236 C231 121.3(7) . . ?

loop_
_geom_bond_atom_site_label_1
_geom_bond_atom_site_label_2
_geom_bond_distance
_geom_bond_site_symmetry_2
_geom_bond_publ_flag
Ag1 P1 2.3547(17) . ?
Ag1 O1 2.356(4) . ?
Ag1 S 2.4577(16) . ?
Ag1 O2 2.736(4) 3_565 ?
Ag1 Ag2 3.2519(6) . ?
Ag1 Ag2 4.7692(8) 3_565 ?
Ag2 P2 2.3812(15) . ?
Ag2 S 2.4593(16) . ?
Ag2 O2 2.502(4) 3_565 ?
Ag2 O1 2.624(4) 3_565 ?
S C2 1.770(6) . ?
O1 C1 1.259(6) . ?
O1 Ag2 2.624(4) 3_565 ?
O2 C1 1.260(7) . ?
O2 Ag2 2.502(4) 3_565 ?
O2 Ag1 2.736(4) 3_565 ?
O3 C5 1.358(8) . ?
O3 C10 1.371(7) . ?
C1 C2 1.538(8) . ?
C2 C3 1.329(7) . ?
C3 C4 1.469(8) . ?
C4 C9 1.383(8) . ?
C4 C5 1.415(8) . ?
C5 C6 1.395(9) . ?
C6 C7 1.367(9) . ?
C7 C8 1.361(9) . ?
C8 C9 1.388(8) . ?
P1 C221 1.819(7) . ?
P1 C231 1.819(6) . ?
P1 C211 1.832(6) . ?
C111 C116 1.377(8) . ?
C111 C112 1.386(8) . ?
C111 P2 1.807(6) . ?
C112 C113 1.377(9) . ?
C113 C114 1.352(10) . ?
C114 C115 1.354(10) . ?
C115 C116 1.377(9) . ?
C121 C122 1.374(8) . ?
C121 C126 1.386(7) . ?
C121 P2 1.810(6) . ?
C122 C123 1.401(8) . ?
C123 C124 1.378(8) . ?
C124 C125 1.379(9) . ?
C125 C126 1.374(8) . ?
C131 C136 1.356(8) . ?
C131 C132 1.382(8) . ?
C131 P2 1.809(6) . ?
C132 C133 1.369(9) . ?
C133 C134 1.355(10) . ?
C134 C135 1.369(9) . ?
C135 C136 1.404(9) . ?
C211 C216 1.373(8) . ?
C211 C212 1.380(8) . ?
C212 C213 1.393(9) . ?
C213 C214 1.359(9) . ?
C214 C215 1.359(9) . ?
C215 C216 1.370(8) . ?
C221 C222 1.373(8) . ?
C221 C226 1.392(8) . ?
C222 C223 1.377(9) . ?
C223 C224 1.348(9) . ?
C224 C225 1.362(11) . ?
C225 C226 1.359(10) . ?
C231 C232 1.383(8) . ?
C231 C236 1.393(7) . ?
C232 C233 1.384(8) . ?
C233 C234 1.355(9) . ?
C234 C235 1.385(9) . ?
C235 C236 1.370(8) . ?
